data_1543547
loop_
_publ_author_name
'Matthias Weila'
'Berthold Stogera'
'Christian Gierl-Mayerb'
'Eugen Libowitzkyc'

_publ_section_title
;
 Structural insights into the thermal decomposition sequence of barium
 tetrahydrogenorthotellurate(VI), Ba[H4TeO6]
;
_journal_name_full 'Journal of Solid State Chemistry'
_journal_page_first 187
_journal_page_last 197
_journal_paper_doi 10.1016/j.jssc.2016.06.010
_journal_volume 241
_journal_year 2016
_chemical_formula_sum 'Ba O4 Te'
_chemical_formula_weight 328.94
_space_group_crystal_system monoclinic
_space_group_IT_number 14
_space_group_name_Hall '-P 2yn'
_space_group_name_H-M_alt 'P 1 21/n 1'
_symmetry_space_group_name_Hall '-P 2yn'
_symmetry_space_group_name_H-M 'P 1 21/n 1'
_atom_sites_solution_hydrogens .
_audit_creation_method SHELXL-2014/7
_cell_angle_alpha 90
_cell_angle_beta 92.715(17)
_cell_angle_gamma 90
_cell_formula_units_Z 4
_cell_length_a 5.9083(13)
_cell_length_b 5.0195(13)
_cell_length_c 13.538(4)
_cell_measurement_reflns_used 568
_cell_measurement_temperature 295
_cell_measurement_theta_max 22.801
_cell_measurement_theta_min 3.013
_cell_volume 401.04(18)
_computing_cell_refinement 'SAINT (Bruker, 2013)'
_computing_data_collection 'APEX2 (Bruker, 2013)'
_computing_data_reduction 'SAINT (Bruker, 2013)'
_computing_molecular_graphics 'ATOMS (Dowty, 2006)'
_computing_publication_material 'SHELXL-2014/7 (Sheldrick, 2015)'
_computing_structure_refinement 'SHELXL-2014/7 (Sheldrick, 2015)'
_computing_structure_solution 'SHELXS (Sheldrick, 2008)'
_diffrn_ambient_temperature 295
_diffrn_measured_fraction_theta_full 0.989
_diffrn_measured_fraction_theta_max 0.986
_diffrn_measurement_device_type 'Bruker APEX-II CCD'
_diffrn_measurement_method \w-scan
_diffrn_radiation_type MoK\a
_diffrn_radiation_wavelength 0.71073
_diffrn_reflns_av_R_equivalents 0.0944
_diffrn_reflns_av_unetI/netI 0.0855
_diffrn_reflns_Laue_measured_fraction_full 0.989
_diffrn_reflns_Laue_measured_fraction_max 0.986
_diffrn_reflns_limit_h_max 6
_diffrn_reflns_limit_h_min -7
_diffrn_reflns_limit_k_max 6
_diffrn_reflns_limit_k_min -6
_diffrn_reflns_limit_l_max 16
_diffrn_reflns_limit_l_min -16
_diffrn_reflns_number 3421
_diffrn_reflns_point_group_measured_fraction_full 0.989
_diffrn_reflns_point_group_measured_fraction_max 0.986
_diffrn_reflns_theta_full 25.242
_diffrn_reflns_theta_max 25.427
_diffrn_reflns_theta_min 3.013
_exptl_absorpt_coefficient_mu 16.896
_exptl_absorpt_correction_T_max 0.7452
_exptl_absorpt_correction_T_min 0.5544
_exptl_absorpt_correction_type multi-scan
_exptl_absorpt_process_details '(<i>TWINABS</i>; Bruker, 2013)'
_exptl_crystal_colour colourless
_exptl_crystal_density_diffrn 5.448
_exptl_crystal_description 'plate-like fragment'
_exptl_crystal_F_000 560
_exptl_crystal_size_max 0.040
_exptl_crystal_size_mid 0.020
_exptl_crystal_size_min 0.008
_refine_diff_density_max 3.450
_refine_diff_density_min -3.430
_refine_diff_density_rms 0.685
_refine_ls_extinction_coef .
_refine_ls_extinction_method none
_refine_ls_goodness_of_fit_ref 1.173
_refine_ls_hydrogen_treatment undef
_refine_ls_matrix_type full
_refine_ls_number_parameters 35
_refine_ls_number_reflns 724
_refine_ls_number_restraints 0
_refine_ls_restrained_S_all 1.173
_refine_ls_R_factor_all 0.1211
_refine_ls_R_factor_gt 0.0878
_refine_ls_shift/su_max 0.000
_refine_ls_shift/su_mean 0.000
_refine_ls_structure_factor_coef Fsqd
_refine_ls_weighting_details 'w=1/[\s^2^(Fo^2^)+(0.0056P)^2^+124.4656P] where P=(Fo^2^+2Fc^2^)/3'
_refine_ls_weighting_scheme calc
_refine_ls_wR_factor_gt 0.1825
_refine_ls_wR_factor_ref 0.1961
_reflns_Friedel_coverage 0.000
_reflns_Friedel_fraction_full .
_reflns_Friedel_fraction_max .
_reflns_number_gt 556
_reflns_number_total 724
_reflns_threshold_expression 'I > 2\s(I)'
_cod_data_source_file BaTeO4.cif
_cod_data_source_block BaTeO4
_cod_depositor_comments
;
The following automatic conversions were performed:

'_journal_paper_doi' value 'doi:10.1016/j.jssc.2016.06.010' was
changed to '10.1016/j.jssc.2016.06.010'.

Automatic conversion script
Id: cif_fix_values 6433 2018-09-21 13:16:33Z andrius 
;
_cod_original_cell_volume 401.04(17)
_cod_database_code 1543547
_shelx_space_group_comment
;
The symmetry employed for this shelxl refinement is uniquely defined
by the following loop, which should always be used as a source of
symmetry information in preference to the above space-group names.
They are only intended as comments.
;

loop_
_space_group_symop_operation_xyz
'x, y, z'
'-x+1/2, y+1/2, -z+1/2'
'-x, -y, -z'
'x-1/2, -y-1/2, z-1/2'

loop_
_atom_site_label
_atom_site_type_symbol
_atom_site_fract_x
_atom_site_fract_y
_atom_site_fract_z
_atom_site_U_iso_or_equiv
_atom_site_adp_type
_atom_site_occupancy
_atom_site_site_symmetry_order
_atom_site_calc_flag
_atom_site_refinement_flags_posn
_atom_site_refinement_flags_adp
_atom_site_refinement_flags_occupancy
_atom_site_disorder_assembly
_atom_site_disorder_group
Ba Ba 1.0082(4) 0.3114(4) 0.66109(17) 0.0206(6) Uani 1 1 d . . . . .
Te Te 0.4853(4) 0.7512(4) 0.56721(18) 0.0187(7) Uani 1 1 d . . . . .
O1 O 0.311(5) 0.436(5) 0.526(2) 0.030(7) Uiso 1 1 d . . . . .
O2 O 0.249(5) 0.858(5) 0.646(2) 0.028(6) Uiso 1 1 d . . . . .
O3 O 0.661(5) 1.078(5) 0.5529(18) 0.023(6) Uiso 1 1 d . . . . .
O4 O 0.670(5) 0.629(5) 0.6725(18) 0.023(6) Uiso 1 1 d . . . . .

loop_
_atom_site_aniso_label
_atom_site_aniso_U_11
_atom_site_aniso_U_22
_atom_site_aniso_U_33
_atom_site_aniso_U_23
_atom_site_aniso_U_13
_atom_site_aniso_U_12
Ba 0.0194(13) 0.0148(11) 0.0275(13) -0.0009(9) 0.0019(9) -0.0016(9)
Te 0.0226(14) 0.0065(10) 0.0271(14) 0.0009(9) 0.0009(10) -0.0009(9)

loop_
_atom_type_symbol
_atom_type_description
_atom_type_scat_dispersion_real
_atom_type_scat_dispersion_imag
_atom_type_scat_source
O O 0.0106 0.0060 'International Tables Vol C Tables 4.2.6.8 and 6.1.1.4'
Te Te -0.5308 1.6751 'International Tables Vol C Tables 4.2.6.8 and 6.1.1.4'
Ba Ba -0.3244 2.2819 'International Tables Vol C Tables 4.2.6.8 and 6.1.1.4'

loop_
_geom_angle_atom_site_label_1
_geom_angle_atom_site_label_2
_geom_angle_atom_site_label_3
_geom_angle
_geom_angle_site_symmetry_1
_geom_angle_site_symmetry_3
O4 Ba O1 116.3(8) . 1_655
O4 Ba O4 79.9(6) . 2_646
O1 Ba O4 161.0(9) 1_655 2_646
O4 Ba O2 160.7(8) . 1_645
O1 Ba O2 76.8(8) 1_655 1_645
O4 Ba O2 90.4(8) 2_646 1_645
O4 Ba O3 74.4(8) . 1_545
O1 Ba O3 104.1(8) 1_655 1_545
O4 Ba O3 89.4(8) 2_646 1_545
O2 Ba O3 88.9(8) 1_645 1_545
O4 Ba O2 104.2(8) . 2_646
O1 Ba O2 105.8(8) 1_655 2_646
O4 Ba O2 58.3(8) 2_646 2_646
O2 Ba O2 84.2(7) 1_645 2_646
O3 Ba O2 146.8(7) 1_545 2_646
O4 Ba O2 79.3(8) . 1_655
O1 Ba O2 55.1(8) 1_655 1_655
O4 Ba O2 123.7(7) 2_646 1_655
O2 Ba O2 119.7(10) 1_645 1_655
O3 Ba O2 132.8(7) 1_545 1_655
O2 Ba O2 77.4(7) 2_646 1_655
O4 Ba Te 87.8(6) . 2_646
O1 Ba Te 136.0(6) 1_655 2_646
O4 Ba Te 28.8(6) 2_646 2_646
O2 Ba Te 91.6(6) 1_645 2_646
O3 Ba Te 118.2(5) 1_545 2_646
O2 Ba Te 30.2(5) 2_646 2_646
O2 Ba Te 99.0(5) 1_655 2_646
O4 Ba Te 104.4(6) . 1_655
O1 Ba Te 28.4(6) 1_655 1_655
O4 Ba Te 142.5(6) 2_646 1_655
O2 Ba Te 93.5(6) 1_645 1_655
O3 Ba Te 127.9(5) 1_545 1_655
O2 Ba Te 85.0(5) 2_646 1_655
O2 Ba Te 28.8(5) 1_655 1_655
Te Ba Te 113.80(8) 2_646 1_655
O4 Ba Te 22.3(6) . .
O1 Ba Te 100.8(6) 1_655 .
O4 Ba Te 97.4(6) 2_646 .
O2 Ba Te 148.5(6) 1_645 .
O3 Ba Te 60.8(5) 1_545 .
O2 Ba Te 125.7(5) 2_646 .
O2 Ba Te 80.7(5) 1_655 .
Te Ba Te 109.70(7) 2_646 .
Te Ba Te 98.46(7) 1_655 .
O4 Ba Ba 95.7(6) . 2_756
O1 Ba Ba 78.7(6) 1_655 2_756
O4 Ba Ba 90.3(6) 2_646 2_756
O2 Ba Ba 101.0(6) 1_645 2_756
O3 Ba Ba 170.0(5) 1_545 2_756
O2 Ba Ba 36.3(5) 2_646 2_756
O2 Ba Ba 41.3(5) 1_655 2_756
Te Ba Ba 61.86(7) 2_646 2_756
Te Ba Ba 52.39(6) 1_655 2_756
Te Ba Ba 109.41(5) . 2_756
O4 Ba Ba 143.5(6) . 2_746
O1 Ba Ba 93.8(6) 1_655 2_746
O4 Ba Ba 67.7(6) 2_646 2_746
O2 Ba Ba 40.1(6) 1_645 2_746
O3 Ba Ba 119.8(5) 1_545 2_746
O2 Ba Ba 44.3(5) 2_646 2_746
O2 Ba Ba 104.6(5) 1_655 2_746
Te Ba Ba 55.64(7) 2_646 2_746
Te Ba Ba 92.33(8) 1_655 2_746
Te Ba Ba 164.72(10) . 2_746
Ba Ba Ba 69.05(7) 2_756 2_746
O4 Te O2 94.9(12) . .
O4 Te O3 93.3(11) . .
O2 Te O3 103.3(11) . .
O4 Te O1 103.4(12) . .
O2 Te O1 89.8(12) . .
O3 Te O1 157.9(11) . .
O4 Te O3 169.0(11) . 3_676
O2 Te O3 91.9(11) . 3_676
O3 Te O3 76.7(12) . 3_676
O1 Te O3 85.2(11) . 3_676
O4 Te O1 89.1(11) . 3_666
O2 Te O1 166.3(12) . 3_666
O3 Te O1 89.6(11) . 3_666
O1 Te O1 76.5(13) . 3_666
O3 Te O1 86.3(11) 3_676 3_666
O4 Te Te 132.0(8) . 3_676
O2 Te Te 99.5(8) . 3_676
O3 Te Te 38.9(8) . 3_676
O1 Te Te 122.1(8) . 3_676
O3 Te Te 37.9(7) 3_676 3_676
O1 Te Te 87.4(8) 3_666 3_676
O4 Te Te 97.7(8) . 3_666
O2 Te Te 128.8(9) . 3_666
O3 Te Te 125.2(8) . 3_666
O1 Te Te 39.0(8) . 3_666
O3 Te Te 84.6(7) 3_676 3_666
O1 Te Te 37.5(8) 3_666 3_666
Te Te Te 107.62(15) 3_676 3_666
O4 Te Ba 44.2(8) . 2_656
O2 Te Ba 52.0(9) . 2_656
O3 Te Ba 92.8(7) . 2_656
O1 Te Ba 109.2(8) . 2_656
O3 Te Ba 139.4(7) 3_676 2_656
O1 Te Ba 133.3(8) 3_666 2_656
Te Te Ba 121.41(11) 3_676 2_656
Te Te Ba 130.51(11) 3_666 2_656
O4 Te Ba 88.3(8) . 1_455
O2 Te Ba 53.1(8) . 1_455
O3 Te Ba 156.3(8) . 1_455
O1 Te Ba 40.8(8) . 1_455
O3 Te Ba 102.7(8) 3_676 1_455
O1 Te Ba 114.1(8) 3_666 1_455
Te Te Ba 135.97(13) 3_676 1_455
Te Te Ba 77.90(9) 3_666 1_455
Ba Te Ba 71.98(7) 2_656 1_455
O4 Te Ba 31.7(8) . .
O2 Te Ba 124.7(8) . .
O3 Te Ba 95.1(8) . .
O1 Te Ba 91.8(9) . .
O3 Te Ba 143.3(7) 3_676 .
O1 Te Ba 57.6(8) 3_666 .
Te Te Ba 125.00(12) 3_676 .
Te Te Ba 70.87(9) 3_666 .
Ba Te Ba 75.78(7) 2_656 .
Ba Te Ba 98.46(7) 1_455 .
Te O1 Te 103.5(13) . 3_666
Te O1 Ba 110.8(11) . 1_455
Te O1 Ba 138.9(13) 3_666 1_455
Te O2 Ba 134.1(13) . 1_465
Te O2 Ba 97.8(11) . 2_656
Ba O2 Ba 103.7(9) 1_465 2_656
Te O2 Ba 98.1(10) . 1_455
Ba O2 Ba 119.7(10) 1_465 1_455
Ba O2 Ba 94.3(7) 2_656 1_455
Te O3 Te 103.3(12) . 3_676
Te O3 Ba 134.2(12) . 1_565
Te O3 Ba 122.5(11) 3_676 1_565
Te O4 Ba 126.1(12) . .
Te O4 Ba 107.0(11) . 2_656
Ba O4 Ba 126.7(10) . 2_656

loop_
_geom_bond_atom_site_label_1
_geom_bond_atom_site_label_2
_geom_bond_distance
_geom_bond_site_symmetry_2
Ba O4 2.57(3) .
Ba O1 2.69(3) 1_655
Ba O4 2.69(3) 2_646
Ba O2 2.70(3) 1_645
Ba O3 2.73(3) 1_545
Ba O2 2.93(3) 2_646
Ba O2 3.10(3) 1_655
Ba Te 3.689(3) 2_646
Ba Te 3.844(3) 1_655
Ba Te 3.957(3) .
Ba Ba 4.428(4) 2_756
Ba Ba 4.428(4) 2_746
Te O4 1.86(3) .
Te O2 1.87(3) .
Te O3 1.95(3) .
Te O1 1.95(3) .
Te O3 2.00(3) 3_676
Te O1 2.02(3) 3_666
Te Te 3.100(5) 3_676
Te Te 3.120(5) 3_666
Te Ba 3.689(3) 2_656
Te Ba 3.844(3) 1_455
O1 Te 2.02(3) 3_666
O1 Ba 2.69(3) 1_455
O2 Ba 2.70(3) 1_465
O2 Ba 2.93(3) 2_656
O2 Ba 3.10(3) 1_455
O3 Te 2.00(3) 3_676
O3 Ba 2.73(3) 1_565
O4 Ba 2.69(3) 2_656
